data_7235072
loop_
_publ_author_name
'Surov, Artem O.'
'Voronin, Alexander P.'
'Vener, Mikhail V.'
'Churakov, Andrei V.'
'Perlovich, German L.'

_publ_section_title
;
 Specific features of supramolecular organisation and hydrogen bonding in
 proline cocrystals: a case study of fenamates and diclofenac
;
_journal_issue 43
_journal_name_full CrystEngComm
_journal_page_first 6970
_journal_paper_doi 10.1039/C8CE01458B
_journal_volume 20
_journal_year 2018
_chemical_absolute_configuration rmad
_chemical_formula_moiety 'C14 H11 Cl2 N O2, C5 H9 N O2'
_chemical_formula_sum 'C19 H20 Cl2 N2 O4'
_chemical_formula_weight 411.27
_space_group_IT_number 4
_space_group_name_Hall 'P 2yb'
_space_group_name_H-M_alt 'P 1 21 1'
_symmetry_cell_setting monoclinic
_symmetry_space_group_name_Hall 'P 2yb'
_symmetry_space_group_name_H-M 'P 1 21 1'
_atom_sites_solution_hydrogens mixed
_atom_sites_solution_primary direct
_atom_sites_solution_secondary difmap
_audit_creation_method SHELXL-97
_audit_update_record
;
2018-08-21 deposited with the CCDC.
2018-10-15 downloaded from the CCDC.
;
_cell_angle_alpha 90.00
_cell_angle_beta 102.235(1)
_cell_angle_gamma 90.00
_cell_formula_units_Z 2
_cell_length_a 9.2716(9)
_cell_length_b 5.2277(5)
_cell_length_c 20.3473(19)
_cell_measurement_reflns_used 4496
_cell_measurement_temperature 180(2)
_cell_measurement_theta_max 30.048
_cell_measurement_theta_min 2.764
_cell_volume 963.82(16)
_computing_cell_refinement 'SAINT (Bruker, 2008)'
_computing_data_collection '<i>APEX2</i> (Bruker, 2008)'
_computing_data_reduction 'SAINT (Bruker, 2008)'
_computing_molecular_graphics 'SHELXTL (Sheldrick, 2008)'
_computing_publication_material 'SHELXTL (Sheldrick, 2008)'
_computing_structure_refinement 'SHELXTL (Sheldrick, 2008)'
_computing_structure_solution 'SHELXTL (Sheldrick, 2008)'
_diffrn_ambient_temperature 180(2)
_diffrn_measured_fraction_theta_full 0.999
_diffrn_measured_fraction_theta_max 0.999
_diffrn_measurement_device_type 'Bruker SMART APEX II'
_diffrn_measurement_method \w
_diffrn_radiation_monochromator graphite
_diffrn_radiation_source 'fine-focus sealed tube'
_diffrn_radiation_type MoK\a
_diffrn_radiation_wavelength 0.71073
_diffrn_reflns_av_R_equivalents 0.0189
_diffrn_reflns_av_sigmaI/netI 0.0264
_diffrn_reflns_limit_h_max 11
_diffrn_reflns_limit_h_min -11
_diffrn_reflns_limit_k_max 6
_diffrn_reflns_limit_k_min -6
_diffrn_reflns_limit_l_max 25
_diffrn_reflns_limit_l_min -25
_diffrn_reflns_number 9301
_diffrn_reflns_theta_full 26.99
_diffrn_reflns_theta_max 26.99
_diffrn_reflns_theta_min 2.25
_diffrn_standards_decay_% 0
_diffrn_standards_interval_time 0
_diffrn_standards_number 0
_exptl_absorpt_coefficient_mu 0.364
_exptl_absorpt_correction_T_max 0.9892
_exptl_absorpt_correction_T_min 0.8770
_exptl_absorpt_correction_type multi-scan
_exptl_absorpt_process_details 'SADABS (Bruker, 2008)'
_exptl_crystal_colour colourless
_exptl_crystal_density_diffrn 1.417
_exptl_crystal_density_method 'not measured'
_exptl_crystal_description needle
_exptl_crystal_F_000 428
_exptl_crystal_size_max 0.37
_exptl_crystal_size_mid 0.04
_exptl_crystal_size_min 0.03
_refine_diff_density_max 0.249
_refine_diff_density_min -0.277
_refine_diff_density_rms 0.033
_refine_ls_abs_structure_details 'Flack H D (1983), Acta Cryst. A39, 876-881'
_refine_ls_abs_structure_Flack 0.07(4)
_refine_ls_extinction_method none
_refine_ls_goodness_of_fit_ref 1.045
_refine_ls_hydrogen_treatment mixed
_refine_ls_matrix_type full
_refine_ls_number_parameters 304
_refine_ls_number_reflns 4183
_refine_ls_number_restraints 2
_refine_ls_restrained_S_all 1.046
_refine_ls_R_factor_all 0.0307
_refine_ls_R_factor_gt 0.0278
_refine_ls_shift/su_max 0.001
_refine_ls_shift/su_mean 0.000
_refine_ls_structure_factor_coef Fsqd
_refine_ls_weighting_details 'calc w=1/[\s^2^(Fo^2^)+(0.0311P)^2^+0.1731P] where P=(Fo^2^+2Fc^2^)/3'
_refine_ls_weighting_scheme calc
_refine_ls_wR_factor_gt 0.0650
_refine_ls_wR_factor_ref 0.0667
_reflns_number_gt 3926
_reflns_number_total 4183
_reflns_threshold_expression I>2\s(I)
_cod_data_source_file c8ce01458b2.cif
_cod_data_source_block a_CCDC1
_cod_original_sg_symbol_H-M 'P 21'
_cod_database_code 7235072

loop_
_symmetry_equiv_pos_as_xyz
'x, y, z'
'-x, y+1/2, -z'

loop_
_atom_site_label
_atom_site_type_symbol
_atom_site_fract_x
_atom_site_fract_y
_atom_site_fract_z
_atom_site_U_iso_or_equiv
_atom_site_adp_type
_atom_site_occupancy
_atom_site_symmetry_multiplicity
_atom_site_calc_flag
_atom_site_refinement_flags
_atom_site_disorder_assembly
_atom_site_disorder_group
Cl1 Cl 0.39299(4) 0.45637(8) 0.964059(19) 0.02910(10) Uani 1 1 d . . .
Cl2 Cl 0.03668(5) 0.99203(11) 0.76648(3) 0.04824(15) Uani 1 1 d . . .
N1 N 0.28090(15) 0.6202(3) 0.82051(7) 0.0291(3) Uani 1 1 d . . .
O1 O 0.19396(13) 0.5104(3) 0.68092(6) 0.0402(3) Uani 1 1 d . . .
O2 O 0.33638(15) 0.3100(3) 0.62204(6) 0.0377(3) Uani 1 1 d . . .
C11 C 0.43390(17) 0.6146(3) 0.82135(8) 0.0249(3) Uani 1 1 d . . .
C12 C 0.53068(19) 0.7891(4) 0.85959(8) 0.0277(4) Uani 1 1 d . . .
C13 C 0.68074(19) 0.7780(4) 0.86097(9) 0.0319(4) Uani 1 1 d . . .
C14 C 0.73576(18) 0.5961(4) 0.82373(9) 0.0328(4) Uani 1 1 d . . .
C15 C 0.64005(18) 0.4246(4) 0.78480(9) 0.0300(4) Uani 1 1 d . . .
C16 C 0.48854(17) 0.4324(4) 0.78254(7) 0.0263(3) Uani 1 1 d . . .
C17 C 0.3877(2) 0.2401(4) 0.73973(9) 0.0312(4) Uani 1 1 d . . .
C18 C 0.29544(19) 0.3657(3) 0.67800(9) 0.0298(4) Uani 1 1 d . . .
C21 C 0.22244(18) 0.7509(4) 0.86837(9) 0.0265(3) Uani 1 1 d . . .
C22 C 0.26854(17) 0.7022(3) 0.93754(9) 0.0252(3) Uani 1 1 d . . .
C23 C 0.21632(19) 0.8379(4) 0.98590(10) 0.0331(4) Uani 1 1 d . . .
C24 C 0.1084(2) 1.0212(4) 0.96648(11) 0.0396(5) Uani 1 1 d . . .
C25 C 0.05257(19) 1.0648(4) 0.89895(12) 0.0404(5) Uani 1 1 d . . .
C26 C 0.10929(17) 0.9328(4) 0.85120(9) 0.0337(4) Uani 1 1 d . . .
H1 H 0.225(2) 0.616(4) 0.7817(11) 0.036(6) Uiso 1 1 d . . .
H2 H 0.279(3) 0.410(6) 0.5846(14) 0.080(9) Uiso 1 1 d . . .
H12 H 0.490(2) 0.913(4) 0.8842(9) 0.032(5) Uiso 1 1 d . . .
H13 H 0.746(2) 0.895(4) 0.8897(9) 0.032(5) Uiso 1 1 d . . .
H14 H 0.840(2) 0.591(4) 0.8275(10) 0.041(6) Uiso 1 1 d . . .
H15 H 0.676(2) 0.299(4) 0.7623(10) 0.029(5) Uiso 1 1 d . . .
H23 H 0.257(2) 0.804(4) 1.0346(11) 0.040(6) Uiso 1 1 d . . .
H24 H 0.072(2) 1.118(4) 1.0008(10) 0.035(5) Uiso 1 1 d . . .
H25 H -0.016(3) 1.188(5) 0.8864(11) 0.052(7) Uiso 1 1 d . . .
H17 H 0.448(2) 0.096(4) 0.7260(10) 0.038(6) Uiso 1 1 d . . .
H18 H 0.317(2) 0.166(4) 0.7646(10) 0.032(5) Uiso 1 1 d . . .
N2 N 0.08698(15) -0.0018(3) 0.40543(7) 0.0234(3) Uani 1 1 d . A .
O3 O 0.04644(13) 0.4910(2) 0.41613(5) 0.0304(3) Uani 1 1 d . A .
O4 O 0.17896(15) 0.5298(2) 0.52019(6) 0.0356(3) Uani 1 1 d . A .
C30 C 0.18289(19) -0.0079(4) 0.35451(9) 0.0363(4) Uani 1 1 d D . .
H30C H 0.1824 0.1580 0.3310 0.044 Uiso 0.164(5) 1 calc PR A 2
H30D H 0.1536 -0.1462 0.3211 0.044 Uiso 0.164(5) 1 calc PR A 2
H30A H 0.1354 0.0780 0.3140 0.044 Uiso 0.836(5) 1 d PR A 1
H30B H 0.2034 -0.1811 0.3437 0.044 Uiso 0.836(5) 1 d PR A 1
C31 C 0.3238(3) 0.1280(6) 0.38693(14) 0.0475(7) Uani 0.836(5) 1 d P A 1
H31A H 0.3189 0.3119 0.3750 0.057 Uiso 0.836(5) 1 calc PR A 1
H31B H 0.4101 0.0503 0.3731 0.057 Uiso 0.836(5) 1 calc PR A 1
C35 C 0.3295(11) -0.061(3) 0.4005(4) 0.0475(7) Uani 0.164(5) 1 d PD A 2
H35A H 0.3400 -0.2455 0.4112 0.057 Uiso 0.164(5) 1 calc PR A 2
H35B H 0.4113 -0.0082 0.3790 0.057 Uiso 0.164(5) 1 calc PR A 2
C32 C 0.33203(19) 0.0904(4) 0.46227(10) 0.0405(5) Uani 1 1 d D . .
H32C H 0.3781 0.2594 0.4590 0.049 Uiso 0.164(5) 1 calc PR A 2
H32D H 0.3890 -0.0004 0.5021 0.049 Uiso 0.164(5) 1 calc PR A 2
H32A H 0.3939 0.2168 0.4885 0.049 Uiso 0.836(5) 1 d PR A 1
H32B H 0.3684 -0.0770 0.4765 0.049 Uiso 0.836(5) 1 d PR A 1
C33 C 0.17203(17) 0.1223(3) 0.46807(8) 0.0234(3) Uani 1 1 d . A .
C34 C 0.12773(18) 0.4039(3) 0.46796(8) 0.0244(4) Uani 1 1 d . . .
H21 H 0.001(2) 0.081(4) 0.3902(10) 0.030(5) Uiso 1 1 d . . .
H22 H 0.064(2) -0.172(4) 0.4117(10) 0.029(5) Uiso 1 1 d . . .
H33 H 0.1516(18) 0.039(4) 0.5063(9) 0.022(4) Uiso 1 1 d . . .

loop_
_atom_site_aniso_label
_atom_site_aniso_U_11
_atom_site_aniso_U_22
_atom_site_aniso_U_33
_atom_site_aniso_U_23
_atom_site_aniso_U_13
_atom_site_aniso_U_12
Cl1 0.02769(18) 0.0315(2) 0.02648(18) 0.00571(18) 0.00201(14) 0.00156(18)
Cl2 0.0252(2) 0.0573(3) 0.0557(3) 0.0287(3) -0.00608(19) -0.0012(2)
N1 0.0181(7) 0.0430(9) 0.0234(7) 0.0021(7) -0.0019(6) -0.0022(6)
O1 0.0326(6) 0.0587(10) 0.0254(6) -0.0002(6) -0.0028(5) 0.0104(7)
O2 0.0430(7) 0.0426(8) 0.0251(6) -0.0008(6) 0.0022(6) 0.0040(6)
C11 0.0200(7) 0.0314(9) 0.0214(8) 0.0084(7) 0.0003(6) -0.0026(7)
C12 0.0257(8) 0.0338(10) 0.0222(8) 0.0042(7) 0.0023(7) -0.0021(7)
C13 0.0236(8) 0.0397(11) 0.0301(9) 0.0065(8) 0.0002(7) -0.0110(8)
C14 0.0192(8) 0.0449(11) 0.0338(10) 0.0109(8) 0.0048(7) -0.0029(8)
C15 0.0263(8) 0.0371(11) 0.0273(8) 0.0061(8) 0.0073(6) 0.0002(8)
C16 0.0253(7) 0.0316(9) 0.0200(7) 0.0081(7) 0.0005(6) -0.0015(7)
C17 0.0296(9) 0.0320(10) 0.0293(9) 0.0035(8) 0.0001(7) -0.0020(8)
C18 0.0257(8) 0.0348(10) 0.0257(9) -0.0004(7) -0.0014(7) -0.0089(7)
C21 0.0166(7) 0.0297(9) 0.0322(9) 0.0046(7) 0.0028(6) -0.0037(6)
C22 0.0175(7) 0.0256(8) 0.0322(9) 0.0046(7) 0.0044(6) -0.0026(6)
C23 0.0274(9) 0.0360(10) 0.0379(10) -0.0026(8) 0.0118(8) -0.0078(8)
C24 0.0305(9) 0.0355(11) 0.0575(12) -0.0085(10) 0.0202(9) -0.0052(8)
C25 0.0195(8) 0.0290(10) 0.0740(15) 0.0054(9) 0.0127(9) 0.0019(7)
C26 0.0187(7) 0.0332(10) 0.0462(10) 0.0125(9) 0.0003(7) -0.0041(8)
N2 0.0243(6) 0.0175(7) 0.0263(7) -0.0006(6) 0.0004(5) 0.0016(6)
O3 0.0405(6) 0.0189(6) 0.0275(6) 0.0017(5) -0.0028(5) 0.0028(5)
O4 0.0549(8) 0.0242(7) 0.0246(6) -0.0034(5) 0.0011(6) 0.0002(6)
C30 0.0419(9) 0.0386(11) 0.0302(9) -0.0039(9) 0.0117(7) 0.0008(9)
C31 0.0362(12) 0.0528(17) 0.0595(16) -0.0137(14) 0.0239(11) -0.0037(13)
C35 0.0362(12) 0.0528(17) 0.0595(16) -0.0137(14) 0.0239(11) -0.0037(13)
C32 0.0231(8) 0.0432(11) 0.0509(12) -0.0115(9) -0.0020(8) 0.0050(8)
C33 0.0260(8) 0.0200(8) 0.0216(8) 0.0006(6) -0.0004(6) 0.0005(6)
C34 0.0291(8) 0.0196(8) 0.0248(8) 0.0000(6) 0.0067(6) -0.0014(6)

loop_
_atom_type_symbol
_atom_type_description
_atom_type_scat_dispersion_real
_atom_type_scat_dispersion_imag
_atom_type_scat_source
C C 0.0033 0.0016 'International Tables Vol C Tables 4.2.6.8 and 6.1.1.4'
H H 0.0000 0.0000 'International Tables Vol C Tables 4.2.6.8 and 6.1.1.4'
N N 0.0061 0.0033 'International Tables Vol C Tables 4.2.6.8 and 6.1.1.4'
O O 0.0106 0.0060 'International Tables Vol C Tables 4.2.6.8 and 6.1.1.4'
Cl Cl 0.1484 0.1585 'International Tables Vol C Tables 4.2.6.8 and 6.1.1.4'

loop_
_geom_angle_atom_site_label_1
_geom_angle_atom_site_label_2
_geom_angle_atom_site_label_3
_geom_angle
C21 N1 C11 122.70(14)
C21 N1 H1 114.1(14)
C11 N1 H1 115.3(14)
C18 O2 H2 110.2(16)
C12 C11 C16 119.54(15)
C12 C11 N1 121.18(16)
C16 C11 N1 119.28(15)
C13 C12 C11 120.52(17)
C13 C12 H12 121.8(12)
C11 C12 H12 117.7(12)
C14 C13 C12 120.26(17)
C14 C13 H13 120.9(11)
C12 C13 H13 118.8(11)
C13 C14 C15 119.57(16)
C13 C14 H14 117.4(14)
C15 C14 H14 122.9(14)
C14 C15 C16 121.17(18)
C14 C15 H15 120.0(12)
C16 C15 H15 118.7(13)
C15 C16 C11 118.91(16)
C15 C16 C17 119.54(17)
C11 C16 C17 121.53(14)
C18 C17 C16 111.16(15)
C18 C17 H17 110.0(11)
C16 C17 H17 110.1(11)
C18 C17 H18 106.1(11)
C16 C17 H18 111.1(12)
H17 C17 H18 108.2(17)
O1 C18 O2 123.40(16)
O1 C18 C17 122.42(16)
O2 C18 C17 114.16(16)
N1 C21 C26 122.69(16)
N1 C21 C22 122.13(16)
C26 C21 C22 115.12(16)
C23 C22 C21 122.87(17)
C23 C22 Cl1 117.98(14)
C21 C22 Cl1 119.13(13)
C22 C23 C24 119.64(18)
C22 C23 H23 120.0(13)
C24 C23 H23 120.4(13)
C25 C24 C23 119.68(19)
C25 C24 H24 120.8(12)
C23 C24 H24 119.5(12)
C24 C25 C26 119.90(18)
C24 C25 H25 119.4(15)
C26 C25 H25 120.5(15)
C25 C26 C21 122.57(17)
C25 C26 Cl2 118.83(14)
C21 C26 Cl2 118.60(15)
C33 N2 C30 108.32(13)
C33 N2 H21 110.6(13)
C30 N2 H21 112.6(12)
C33 N2 H22 113.0(12)
C30 N2 H22 105.0(12)
H21 N2 H22 107.2(18)
N2 C30 C35 99.4(4)
N2 C30 C31 105.81(15)
N2 C30 H30C 111.9
C35 C30 H30C 111.9
N2 C30 H30D 111.9
C35 C30 H30D 111.9
H30C C30 H30D 109.6
N2 C30 H30A 110.6
C31 C30 H30A 110.6
N2 C30 H30B 110.6
C31 C30 H30B 110.4
H30A C30 H30B 108.8
C30 C31 C32 103.42(19)
C30 C31 H31A 111.1
C32 C31 H31A 111.1
C30 C31 H31B 111.1
C32 C31 H31B 111.1
H31A C31 H31B 109.0
C32 C35 C30 106.2(8)
C32 C35 H35A 110.5
C30 C35 H35A 110.5
C32 C35 H35B 110.5
C30 C35 H35B 110.5
H30B C35 H35B 107.7
H35A C35 H35B 108.7
C35 C32 C33 106.5(4)
C33 C32 C31 102.75(15)
C35 C32 H32C 110.4
C33 C32 H32C 110.4
C35 C32 H32D 110.4
C33 C32 H32D 110.4
H32C C32 H32D 108.6
C33 C32 H32A 111.0
C31 C32 H32A 111.5
C33 C32 H32B 111.2
C31 C32 H32B 111.0
H32A C32 H32B 109.2
N2 C33 C32 103.45(14)
N2 C33 C34 108.87(13)
C32 C33 C34 111.82(15)
N2 C33 H33 109.9(11)
C32 C33 H33 112.5(10)
C34 C33 H33 110.1(11)
O3 C34 O4 125.33(15)
O3 C34 C33 117.88(14)
O4 C34 C33 116.77(14)

loop_
_geom_bond_atom_site_label_1
_geom_bond_atom_site_label_2
_geom_bond_distance
Cl1 C22 1.7351(17)
Cl2 C26 1.7404(18)
N1 C21 1.390(2)
N1 C11 1.415(2)
N1 H1 0.85(2)
O1 C18 1.219(2)
O2 C18 1.307(2)
O2 H2 0.98(3)
C11 C12 1.395(2)
C11 C16 1.399(2)
C12 C13 1.387(2)
C12 H12 0.94(2)
C13 C14 1.379(3)
C13 H13 0.96(2)
C14 C15 1.386(3)
C14 H14 0.95(2)
C15 C16 1.396(2)
C15 H15 0.90(2)
C16 C17 1.516(2)
C17 C18 1.512(2)
C17 H17 1.01(2)
C17 H18 0.99(2)
C21 C26 1.404(2)
C21 C22 1.405(2)
C22 C23 1.381(3)
C23 C24 1.381(3)
C23 H23 1.00(2)
C24 C25 1.381(3)
C24 H24 0.98(2)
C25 C26 1.383(3)
C25 H25 0.91(2)
N2 C33 1.497(2)
N2 C30 1.502(2)
N2 H21 0.90(2)
N2 H22 0.93(2)
O3 C34 1.2451(19)
O4 C34 1.2545(19)
C30 C35 1.504(10)
C30 C31 1.510(3)
C30 H30C 0.9900
C30 H30D 0.9900
C30 H30A 0.9600
C30 H30B 0.9600
C31 C32 1.531(3)
C31 H31A 0.9900
C31 H31B 0.9900
C35 C32 1.481(9)
C35 H35A 0.9900
C35 H35B 0.9900
C32 C33 1.522(2)
C32 H32C 0.9900
C32 H32D 0.9900
C32 H32A 0.9600
C32 H32B 0.9601
C33 C34 1.528(2)
C33 H33 0.945(18)

loop_
_geom_hbond_atom_site_label_D
_geom_hbond_atom_site_label_H
_geom_hbond_atom_site_label_A
_geom_hbond_distance_DH
_geom_hbond_distance_HA
_geom_hbond_distance_DA
_geom_hbond_angle_DHA
_geom_hbond_site_symmetry_A
N1 H1 O1 0.85(2) 2.08(2) 2.8418(19) 148.2(19) .
O2 H2 O4 0.98(3) 1.57(3) 2.5423(18) 171(3) .
N2 H21 O1 0.90(2) 2.094(19) 2.8170(18) 136.4(18) 2_546
N2 H22 O3 0.93(2) 1.78(2) 2.6932(19) 169.9(18) 1_545

loop_
_geom_torsion_atom_site_label_1
_geom_torsion_atom_site_label_2
_geom_torsion_atom_site_label_3
_geom_torsion_atom_site_label_4
_geom_torsion
C21 N1 C11 C12 -16.2(2)
C21 N1 C11 C16 164.52(16)
C16 C11 C12 C13 -2.0(2)
N1 C11 C12 C13 178.70(16)
C11 C12 C13 C14 0.9(3)
C12 C13 C14 C15 0.1(3)
C13 C14 C15 C16 0.0(3)
C14 C15 C16 C11 -1.1(2)
C14 C15 C16 C17 -179.56(16)
C12 C11 C16 C15 2.1(2)
N1 C11 C16 C15 -178.62(15)
C12 C11 C16 C17 -179.50(15)
N1 C11 C16 C17 -0.2(2)
C15 C16 C17 C18 -107.97(18)
C11 C16 C17 C18 73.6(2)
C16 C17 C18 O1 -71.9(2)
C16 C17 C18 O2 106.60(18)
C11 N1 C21 C26 126.29(18)
C11 N1 C21 C22 -56.4(2)
N1 C21 C22 C23 177.11(16)
C26 C21 C22 C23 -5.4(2)
N1 C21 C22 Cl1 -4.6(2)
C26 C21 C22 Cl1 172.96(12)
C21 C22 C23 C24 3.5(3)
Cl1 C22 C23 C24 -174.86(14)
C22 C23 C24 C25 0.8(3)
C23 C24 C25 C26 -2.7(3)
C24 C25 C26 C21 0.6(3)
C24 C25 C26 Cl2 -179.98(15)
N1 C21 C26 C25 -179.20(17)
C22 C21 C26 C25 3.3(2)
N1 C21 C26 Cl2 1.4(2)
C22 C21 C26 Cl2 -176.11(12)
C33 N2 C30 C35 37.3(7)
C33 N2 C30 C31 -2.9(2)
N2 C30 C31 C32 26.2(2)
C35 C30 C31 C32 -59.6(6)
N2 C30 C35 C32 -38.8(10)
C31 C30 C35 C32 64.6(8)
C30 C35 C32 C33 27.2(11)
C30 C35 C32 C31 -63.0(8)
C30 C31 C32 C35 61.2(6)
C30 C31 C32 C33 -39.4(2)
C30 N2 C33 C32 -21.64(19)
C30 N2 C33 C34 97.41(16)
C35 C32 C33 N2 -3.5(7)
C31 C32 C33 N2 37.4(2)
C35 C32 C33 C34 -120.5(7)
C31 C32 C33 C34 -79.6(2)
N2 C33 C34 O3 -7.7(2)
C32 C33 C34 O3 105.96(18)
N2 C33 C34 O4 173.48(14)
C32 C33 C34 O4 -72.85(19)
